data_7214257
loop_
_publ_author_name
'Song, Yuna'
'Yin, Xinbo'
'Tu, Binbin'
'Pang, Qingqing'
'Li, Haiwei'
'Ren, Xiaoqian'
'Wang, Bo'
'Li, Qiaowei'

_publ_section_title
;
 Metal--organic frameworks constructed from mixed infinite inorganic units
 and adenine
;
_journal_issue 15
_journal_name_full CrystEngComm
_journal_page_first 3082
_journal_paper_doi 10.1039/c3ce42556h
_journal_volume 16
_journal_year 2014
_chemical_formula_sum 'C10 H8 Cd4 Cl7 N10'
_chemical_formula_weight 966.01
_chemical_name_systematic
;
 ?
;
_space_group_crystal_system orthorhombic
_space_group_IT_number 55
_space_group_name_Hall '-P 2 2ab'
_space_group_name_H-M_alt 'P b a m'
_symmetry_space_group_name_Hall '-P 2 2ab'
_symmetry_space_group_name_H-M 'P b a m'
_atom_sites_solution_hydrogens geom
_audit_creation_method SHELXL-2013
_cell_angle_alpha 90
_cell_angle_beta 90
_cell_angle_gamma 90
_cell_formula_units_Z 2
_cell_length_a 14.857(5)
_cell_length_b 23.615(9)
_cell_length_c 3.7317(13)
_cell_measurement_reflns_used 1206
_cell_measurement_temperature 296(2)
_cell_measurement_theta_max 20.47
_cell_measurement_theta_min 2.19
_cell_volume 1309.3(8)
_computing_cell_refinement 'Bruker SMART'
_computing_data_collection 'Bruker SMART'
_computing_data_reduction 'Bruker SAINT'
_computing_molecular_graphics 'Bruker SHELXTL'
_computing_publication_material 'Bruker SHELXTL'
_computing_structure_refinement 'SHELXL-97 (Sheldrick, 1997)'
_computing_structure_solution 'SHELXS-97 (Sheldrick, 1990)'
_diffrn_ambient_temperature 296(2)
_diffrn_measured_fraction_theta_full 0.999
_diffrn_measured_fraction_theta_max 1.000
_diffrn_measurement_device_type 'CCD area detector'
_diffrn_measurement_method 'phi and omega scans'
_diffrn_radiation_source 'fine-focus sealed tube'
_diffrn_radiation_type MoK\a
_diffrn_radiation_wavelength 0.71073
_diffrn_reflns_av_R_equivalents 0.1426
_diffrn_reflns_av_unetI/netI 0.1879
_diffrn_reflns_Laue_measured_fraction_full 0.999
_diffrn_reflns_Laue_measured_fraction_max 1.000
_diffrn_reflns_limit_h_max 15
_diffrn_reflns_limit_h_min -18
_diffrn_reflns_limit_k_max 24
_diffrn_reflns_limit_k_min -29
_diffrn_reflns_limit_l_max 4
_diffrn_reflns_limit_l_min -4
_diffrn_reflns_number 6994
_diffrn_reflns_point_group_measured_fraction_full 0.999
_diffrn_reflns_point_group_measured_fraction_max 1.000
_diffrn_reflns_theta_full 25.242
_diffrn_reflns_theta_max 26.367
_diffrn_reflns_theta_min 1.619
_exptl_absorpt_coefficient_mu 3.938
_exptl_absorpt_correction_type none
_exptl_crystal_colour colorless
_exptl_crystal_density_diffrn 2.450
_exptl_crystal_description rod
_exptl_crystal_F_000 898
_exptl_crystal_size_max 0.05
_exptl_crystal_size_mid 0.02
_exptl_crystal_size_min 0.02
_platon_squeeze_details
;
Very little remaining electron density was left, 
because of the highly disordered nature of solvent 
molecules.
;
_refine_diff_density_max 1.767
_refine_diff_density_min -1.960
_refine_diff_density_rms 0.384
_refine_ls_extinction_method none
_refine_ls_goodness_of_fit_ref 0.854
_refine_ls_hydrogen_treatment constr
_refine_ls_matrix_type full
_refine_ls_number_parameters 95
_refine_ls_number_reflns 1562
_refine_ls_number_restraints 6
_refine_ls_restrained_S_all 0.853
_refine_ls_R_factor_all 0.1518
_refine_ls_R_factor_gt 0.0918
_refine_ls_shift/su_max 0.000
_refine_ls_shift/su_mean 0.000
_refine_ls_structure_factor_coef Fsqd
_refine_ls_weighting_details
;
 w=1/[\s^2^(Fo^2^)+(0.1646P)^2^]
 where P=(Fo^2^+2Fc^2^)/3
;
_refine_ls_weighting_scheme calc
_refine_ls_wR_factor_gt 0.2457
_refine_ls_wR_factor_ref 0.2693
_reflns_Friedel_coverage 0.000
_reflns_number_gt 737
_reflns_number_total 1562
_reflns_threshold_expression 'I > 2\s(I)'
_cod_data_source_file c3ce42556h2.cif
_cod_data_source_block platon
_cod_depositor_comments
;
The following automatic conversions were performed:

'_space_group_crystal_system' value 'Orthorhombic' changed to
'orthorhombic' according to
/usr/data/users/saulius/crontab/automatic-downloads/current/RSC/lib/dictionaries/cif_core.dic
dictionary named 'cif_core.dic' version 2.4.2 from 2011-04-26.

Automatic conversion script
Id: cif_fix_values 2281 2013-09-26 08:29:07Z andrius 
;
_cod_original_cell_volume 1309.2(8)
_cod_database_code 7214257
_shelx_space_group_comment
;
The symmetry employed for this shelxl refinement is uniquely defined
by the following loop, which should always be used as a source of
symmetry information in preference to the above space-group names.
They are only intended as comments.
;
_shelxl_version_number 2013-2

loop_
_space_group_symop_operation_xyz
'x, y, z'
'-x, -y, z'
'-x+1/2, y+1/2, -z'
'x+1/2, -y+1/2, -z'
'-x, -y, -z'
'x, y, -z'
'x-1/2, -y-1/2, z'
'-x-1/2, y-1/2, z'

loop_
_atom_site_label
_atom_site_type_symbol
_atom_site_fract_x
_atom_site_fract_y
_atom_site_fract_z
_atom_site_U_iso_or_equiv
_atom_site_adp_type
_atom_site_occupancy
_atom_site_site_symmetry_order
_atom_site_calc_flag
_atom_site_refinement_flags_posn
_atom_site_refinement_flags_adp
_atom_site_refinement_flags_occupancy
Cd1 Cd 0.77229(13) 0.26032(8) 0.5000 0.0376(6) Uani 1 2 d S T P
Cl3 Cl 0.7011(5) 0.1963(3) 0.0000 0.0471(18) Uani 1 2 d S T P
Cl4 Cl 0.8461(4) 0.3249(3) 0.0000 0.0441(17) Uani 1 2 d S T P
Cd2 Cd 0.61063(14) 0.50827(10) 0.5000 0.0593(8) Uani 1 2 d S T P
Cl99 Cl 0.7310(6) 0.5177(6) 1.0000 0.106(4) Uani 1 2 d S T P
N21 N 0.9388(15) 0.1015(10) 0.5000 0.049(6) Uani 1 2 d S T P
N23 N 0.9004(15) 0.1996(14) 0.5000 0.064(8) Uani 1 2 d S T P
C2 C 0.523(2) 0.3784(10) 0.5000 0.041(7) Uani 1 2 d S T P
C1 C 1.066(2) 0.1733(10) 0.5000 0.047(7) Uani 1 2 d S TU P
N24 N 0.6496(13) 0.3243(11) 0.5000 0.042(6) Uani 1 2 d S T P
C3 C 0.877(2) 0.1452(14) 0.5000 0.062(10) Uani 1 2 d S T P
H3 H 0.8162 0.1361 0.5000 0.075 Uiso 1 2 calc R U P
N20 N 1.0191(15) 0.2752(10) 0.5000 0.061(7) Uani 1 2 d S T P
H20A H 1.0738 0.2871 0.5000 0.073 Uiso 1 2 calc R U P
H20B H 0.9754 0.2992 0.5000 0.073 Uiso 1 2 calc R U P
C4 C 1.0011(14) 0.2173(10) 0.5000 0.023(5) Uani 1 2 d S T P
N50 N 0.5964(15) 0.4132(9) 0.5000 0.045(6) Uani 1 2 d S T P
C20 C 0.674(2) 0.3777(13) 0.5000 0.051(8) Uani 1 2 d S T P
H20 H 0.7329 0.3905 0.5000 0.061 Uiso 1 2 calc R U P
Cl98 Cl 0.5000 0.5000 0.0000 0.201(14) Uani 1 4 d S T P

loop_
_atom_site_aniso_label
_atom_site_aniso_U_11
_atom_site_aniso_U_22
_atom_site_aniso_U_33
_atom_site_aniso_U_23
_atom_site_aniso_U_13
_atom_site_aniso_U_12
Cd1 0.0447(12) 0.0466(13) 0.0214(9) 0.000 0.000 0.0198(9)
Cl3 0.061(4) 0.060(5) 0.021(3) 0.000 0.000 0.010(3)
Cl4 0.055(4) 0.055(4) 0.023(3) 0.000 0.000 0.007(3)
Cd2 0.0379(13) 0.0530(16) 0.0870(19) 0.000 0.000 -0.0045(10)
Cl99 0.063(6) 0.164(12) 0.090(8) 0.000 0.000 -0.017(6)
N21 0.055(15) 0.059(16) 0.033(12) 0.000 0.000 0.023(13)
N23 0.052(16) 0.12(3) 0.017(11) 0.000 0.000 0.034(16)
C2 0.09(2) 0.008(15) 0.028(14) 0.000 0.000 0.005(13)
C1 0.10(2) 0.005(13) 0.036(14) 0.000 0.000 -0.006(14)
N24 0.017(11) 0.076(19) 0.034(12) 0.000 0.000 -0.007(11)
C3 0.08(2) 0.06(2) 0.040(17) 0.000 0.000 0.05(2)
N20 0.067(16) 0.031(15) 0.084(19) 0.000 0.000 -0.037(12)
C4 0.041(14) 0.017(13) 0.012(10) 0.000 0.000 0.011(10)
N50 0.059(15) 0.031(13) 0.044(13) 0.000 0.000 0.019(11)
C20 0.06(2) 0.06(2) 0.024(14) 0.000 0.000 -0.008(17)
Cl98 0.105(15) 0.36(4) 0.13(2) 0.000 0.000 -0.006(17)

loop_
_atom_type_symbol
_atom_type_description
_atom_type_scat_dispersion_real
_atom_type_scat_dispersion_imag
_atom_type_scat_source
C C 0.0033 0.0016 'International Tables Vol C Tables 4.2.6.8 and 6.1.1.4'
H H 0.0000 0.0000 'International Tables Vol C Tables 4.2.6.8 and 6.1.1.4'
N N 0.0061 0.0033 'International Tables Vol C Tables 4.2.6.8 and 6.1.1.4'
Cl Cl 0.1484 0.1585 'International Tables Vol C Tables 4.2.6.8 and 6.1.1.4'
Cd Cd -0.8075 1.2024 'International Tables Vol C Tables 4.2.6.8 and 6.1.1.4'

loop_
_geom_angle_atom_site_label_1
_geom_angle_atom_site_label_2
_geom_angle_atom_site_label_3
_geom_angle
_geom_angle_site_symmetry_1
_geom_angle_site_symmetry_3
N24 Cd1 N23 177.3(10) . .
N24 Cd1 Cl3 93.3(4) . 1_556
N23 Cd1 Cl3 88.6(6) . 1_556
N24 Cd1 Cl3 93.3(4) . .
N23 Cd1 Cl3 88.6(6) . .
Cl3 Cd1 Cl3 90.7(2) 1_556 .
N24 Cd1 Cl4 87.2(4) . .
N23 Cd1 Cl4 90.9(6) . .
Cl3 Cd1 Cl4 179.25(19) 1_556 .
Cl3 Cd1 Cl4 89.88(16) . .
N24 Cd1 Cl4 87.2(4) . 1_556
N23 Cd1 Cl4 90.9(6) . 1_556
Cl3 Cd1 Cl4 89.88(16) 1_556 1_556
Cl3 Cd1 Cl4 179.25(19) . 1_556
Cl4 Cd1 Cl4 89.6(2) . 1_556
Cd1 Cl3 Cd1 90.7(2) . 1_554
Cd1 Cl4 Cd1 89.6(2) 1_554 .
N50 Cd2 N21 156.2(7) . 3_656
N50 Cd2 Cl98 82.0(4) . .
N21 Cd2 Cl98 82.3(3) 3_656 .
N50 Cd2 Cl98 82.0(4) . 1_556
N21 Cd2 Cl98 82.3(3) 3_656 1_556
Cl98 Cd2 Cl98 96.85(8) . 1_556
N50 Cd2 Cl99 98.6(5) . .
N21 Cd2 Cl99 97.9(5) 3_656 .
Cl98 Cd2 Cl99 177.56(16) . .
Cl98 Cd2 Cl99 85.58(15) 1_556 .
N50 Cd2 Cl99 98.6(5) . 1_554
N21 Cd2 Cl99 97.9(5) 3_656 1_554
Cl98 Cd2 Cl99 85.58(15) . 1_554
Cl98 Cd2 Cl99 177.56(16) 1_556 1_554
Cl99 Cd2 Cl99 92.0(3) . 1_554
N50 Cd2 Cd2 77.8(5) . 5_666
N21 Cd2 Cd2 78.3(5) 3_656 5_666
Cl98 Cd2 Cd2 48.42(4) . 5_666
Cl98 Cd2 Cd2 48.42(4) 1_556 5_666
Cl99 Cd2 Cd2 134.00(15) . 5_666
Cl99 Cd2 Cd2 134.00(15) 1_554 5_666
Cd2 Cl99 Cd2 92.0(3) 1_556 .
C2 N21 C3 111(3) 7_665 .
C2 N21 Cd2 129.3(17) 7_665 3_646
C3 N21 Cd2 120(2) . 3_646
C3 N23 C4 121(2) . .
C3 N23 Cd1 112(2) . .
C4 N23 Cd1 127(2) . .
N21 C2 N50 122(2) 7_565 .
N21 C2 C1 139(3) 7_565 7_565
N50 C2 C1 99(2) . 7_565
N24 C1 C2 120(3) 7_665 7_665
N24 C1 C4 130(2) 7_665 .
C2 C1 C4 109(3) 7_665 .
N24 C1 C20 39.4(17) 7_665 7_665
C2 C1 C20 80.8(19) 7_665 7_665
C4 C1 C20 170(2) . 7_665
C1 N24 C20 103(3) 7_565 .
C1 N24 Cd1 143(2) 7_565 .
C20 N24 Cd1 113.8(17) . .
N23 C3 N21 123(3) . .
N20 C4 C1 126(2) . .
N20 C4 N23 117(2) . .
C1 C4 N23 117(2) . .
C2 N50 C20 107(2) . .
C2 N50 Cd2 132.2(16) . .
C20 N50 Cd2 120.8(19) . .
N24 C20 N50 110(2) . .
N24 C20 C1 37.2(14) . 7_565
N50 C20 C1 73.1(16) . 7_565
Cd2 Cl98 Cd2 180.0 . 5_665
Cd2 Cl98 Cd2 83.15(8) . 5_666
Cd2 Cl98 Cd2 96.85(8) 5_665 5_666
Cd2 Cl98 Cd2 96.85(8) . 1_554
Cd2 Cl98 Cd2 83.15(8) 5_665 1_554
Cd2 Cl98 Cd2 180.00(11) 5_666 1_554

loop_
_geom_bond_atom_site_label_1
_geom_bond_atom_site_label_2
_geom_bond_distance
_geom_bond_site_symmetry_2
Cd1 N24 2.37(2) .
Cd1 N23 2.38(2) .
Cd1 Cl3 2.624(5) 1_556
Cd1 Cl3 2.624(5) .
Cd1 Cl4 2.648(5) .
Cd1 Cl4 2.649(5) 1_556
Cl3 Cd1 2.624(5) 1_554
Cl4 Cd1 2.648(5) 1_554
Cd2 N50 2.25(2) .
Cd2 N21 2.32(3) 3_656
Cd2 Cl98 2.4942(15) .
Cd2 Cl98 2.4942(15) 1_556
Cd2 Cl99 2.594(7) .
Cd2 Cl99 2.594(7) 1_554
Cd2 Cd2 3.310(4) 5_666
Cl99 Cd2 2.594(7) 1_556
N21 C2 1.33(3) 7_665
N21 C3 1.38(3) .
N21 Cd2 2.32(3) 3_646
N23 C3 1.33(4) .
N23 C4 1.55(3) .
C2 N21 1.33(3) 7_565
C2 N50 1.37(3) .
C2 C1 1.38(3) 7_565
C1 N24 1.25(3) 7_665
C1 C2 1.38(3) 7_665
C1 C4 1.41(3) .
C1 C20 2.01(4) 7_665
N24 C1 1.25(3) 7_565
N24 C20 1.31(4) .
N20 C4 1.39(3) .
N50 C20 1.42(3) .
C20 C1 2.01(4) 7_565
Cl98 Cd2 2.4942(15) 5_665
Cl98 Cd2 2.4942(15) 5_666
Cl98 Cd2 2.4942(15) 1_554

loop_
_platon_squeeze_void_nr
_platon_squeeze_void_average_x
_platon_squeeze_void_average_y
_platon_squeeze_void_average_z
_platon_squeeze_void_volume
_platon_squeeze_void_count_electrons
_platon_squeeze_void_content
1 0.000 0.500 -0.124 142 18 ' '
2 0.500 0.000 -0.127 142 18 ' '
